data_9011220
loop_
_publ_author_name
'Dent Glasser, L. S.'
'Lee, C. K.'

_publ_section_title
;The structure of jasmundite, Ca22(SiO4)8O4S2 Locality: Ettringer Feld lava
 flow, Bellerberg volcano, Mayen, Eifel, Germany
;
_journal_name_full 'Acta Crystallographica, Section B'
_journal_page_first 803
_journal_page_last 806
_journal_paper_doi 10.1107/S0567740881004366
_journal_volume 37
_journal_year 1981
_chemical_compound_source 'Ettringer Feld lava flow, Bellerberg volcano, Mayen, Eifel, Germany'
_chemical_formula_sum 'Ca11 O18 S Si4'
_chemical_name_mineral Jasmundite
_space_group_IT_number 119
_symmetry_space_group_name_Hall 'I -4 -2'
_symmetry_space_group_name_H-M 'I -4 m 2'
_cell_angle_alpha 90
_cell_angle_beta 90
_cell_angle_gamma 90
_cell_length_a 10.461
_cell_length_b 10.461
_cell_length_c 8.813
_cell_formula_units_Z 2
_cell_volume 964.429
_database_code_amcsd 0009735
_exptl_crystal_density_diffrn 3.007
_cod_original_formula_sum 'Ca11 Si4 O18 S'
_cod_database_code 9011220

loop_
_space_group_symop_operation_xyz
x,y,z
1/2+x,1/2+y,1/2+z
y,x,-z
1/2+y,1/2+x,1/2-z
y,-x,-z
1/2+y,1/2-x,1/2-z
x,-y,z
1/2+x,1/2-y,1/2+z
-x,-y,z
1/2-x,1/2-y,1/2+z
-y,-x,-z
1/2-y,1/2-x,1/2-z
-y,x,-z
1/2-y,1/2+x,1/2-z
-x,y,z
1/2-x,1/2+y,1/2+z

loop_
_atom_site_label
_atom_site_fract_x
_atom_site_fract_y
_atom_site_fract_z
_atom_site_U_iso_or_equiv
Ca1 0.24370 0.00000 0.19600 0.01431
Ca2 0.25830 0.00000 0.79110 0.01444
Ca3 0.50000 0.00000 0.00320 0.01001
Ca4 0.50000 0.50000 0.00000 0.00697
Si 0.21160 0.21160 0.50000 0.00583
O1 0.14460 0.14570 0.35230 0.00988
O2 0.36480 0.17950 0.50620 0.00861
O3 0.00000 0.50000 0.25000 0.03040
O4 0.00000 0.50000 0.75000 0.00887
S 0.00000 0.00000 0.00000 0.01722

loop_
_cod_related_entry_id
_cod_related_entry_database
_cod_related_entry_code
1 AMCSD 0009735
